data_7054372
loop_
_publ_author_name
'Zhao, Yunfang'
'Hao, Wanglong'
'Ma, Wangjing'
'Zang, Zhanzhan'
'Zhang, Huarong'
'Liu, Xiaoxia'
'Zou, Sufen'
'Zhang, Haixia'
'Liu, Weichao'
'Gao, Jianhua'

_publ_section_title
;
 Easily-soluble heteroacene bis(benzothieno)silole derivatives for sensing
 of nitro explosives
;
_journal_issue 12
_journal_name_full 'New J. Chem.'
_journal_page_first 5754
_journal_paper_doi 10.1039/C4NJ00913D
_journal_volume 38
_journal_year 2014
_chemical_formula_sum 'C8.5 H5.5 S Si0.5'
_chemical_formula_weight 153.73
_chemical_name_common MDBTS
_chemical_name_systematic
; 
 ? 
;
_space_group_IT_number 36
_symmetry_cell_setting orthorhombic
_symmetry_space_group_name_Hall 'C 2c -2'
_symmetry_space_group_name_H-M 'C m c 21'
_atom_sites_solution_hydrogens geom
_atom_sites_solution_primary direct
_atom_sites_solution_secondary difmap
_audit_creation_method SHELXL-97
_cell_angle_alpha 90.00
_cell_angle_beta 90.00
_cell_angle_gamma 90.00
_cell_formula_units_Z 8
_cell_length_a 15.5429(17)
_cell_length_b 13.1602(15)
_cell_length_c 7.4458(9)
_cell_measurement_temperature 296(2)
_cell_volume 1523.0(3)
_computing_structure_refinement 'SHELXL-97 (Sheldrick, 1997)'
_computing_structure_solution 'SHELXS-97 (Sheldrick, 1990)'
_diffrn_ambient_temperature 296(2)
_diffrn_measured_fraction_theta_full 0.983
_diffrn_measured_fraction_theta_max 0.983
_diffrn_radiation_monochromator graphite
_diffrn_radiation_source 'fine-focus sealed tube'
_diffrn_radiation_type MoK\a
_diffrn_radiation_wavelength 0.71073
_diffrn_reflns_av_R_equivalents 0.0188
_diffrn_reflns_av_sigmaI/netI 0.0253
_diffrn_reflns_limit_h_max 20
_diffrn_reflns_limit_h_min -10
_diffrn_reflns_limit_k_max 17
_diffrn_reflns_limit_k_min -17
_diffrn_reflns_limit_l_max 9
_diffrn_reflns_limit_l_min -5
_diffrn_reflns_number 2829
_diffrn_reflns_theta_full 27.52
_diffrn_reflns_theta_max 27.52
_diffrn_reflns_theta_min 2.62
_exptl_absorpt_coefficient_mu 0.414
_exptl_crystal_density_diffrn 1.341
_exptl_crystal_density_method 'not measured'
_exptl_crystal_F_000 636
_refine_diff_density_max 0.450
_refine_diff_density_min -0.224
_refine_diff_density_rms 0.047
_refine_ls_abs_structure_details 'Flack H D (1983), Acta Cryst. A39, 876-881'
_refine_ls_abs_structure_Flack -0.08(17)
_refine_ls_extinction_method none
_refine_ls_goodness_of_fit_ref 1.109
_refine_ls_hydrogen_treatment mixed
_refine_ls_matrix_type full
_refine_ls_number_parameters 95
_refine_ls_number_reflns 1222
_refine_ls_number_restraints 1
_refine_ls_restrained_S_all 1.109
_refine_ls_R_factor_all 0.0375
_refine_ls_R_factor_gt 0.0342
_refine_ls_shift/su_max 0.172
_refine_ls_shift/su_mean 0.004
_refine_ls_structure_factor_coef Fsqd
_refine_ls_weighting_details 'calc w=1/[\s^2^(Fo^2^)+(0.0606P)^2^+0.5530P] where P=(Fo^2^+2Fc^2^)/3'
_refine_ls_weighting_scheme calc
_refine_ls_wR_factor_gt 0.0970
_refine_ls_wR_factor_ref 0.1008
_reflns_number_gt 1141
_reflns_number_total 1222
_reflns_threshold_expression >2sigma(I)
_cod_data_source_file c4nj00913d4.cif
_cod_data_source_block qzr
_cod_depositor_comments
;
The following automatic conversions were performed:

'_symmetry_cell_setting' value 'Orthorhombic' changed to
'orthorhombic' according to
/usr/data/users/saulius/crontab/automatic-downloads/rss-feeds/RSC/lib/dictionaries/cif_core.dic
dictionary named 'cif_core.dic' version 2.4.2 from 2011-04-26.

Automatic conversion script
Id: cif_fix_values 2281 2013-09-26 08:29:07Z andrius 

 Adding full bibliography for 7054371--7054372.cif.
;
_cod_original_sg_symbol_H-M Cmc2(1)
_cod_original_formula_sum 'C8.50 H5.50 S Si0.50'
_cod_database_code 7054372

loop_
_symmetry_equiv_pos_as_xyz
'x, y, z'
'-x, -y, z+1/2'
'x, -y, z+1/2'
'-x, y, z'
'x+1/2, y+1/2, z'
'-x+1/2, -y+1/2, z+1/2'
'x+1/2, -y+1/2, z+1/2'
'-x+1/2, y+1/2, z'

loop_
_atom_site_label
_atom_site_type_symbol
_atom_site_fract_x
_atom_site_fract_y
_atom_site_fract_z
_atom_site_U_iso_or_equiv
_atom_site_adp_type
_atom_site_occupancy
_atom_site_symmetry_multiplicity
_atom_site_calc_flag
_atom_site_refinement_flags
Si1 Si 0.5000 0.25658(6) -0.0831(2) 0.0400(3) Uani 1 2 d S
S1 S 0.38312(4) -0.00229(6) 0.16030(16) 0.0491(2) Uani 1 1 d .
C1 C 0.45286(15) 0.08985(18) 0.0832(4) 0.0375(5) Uani 1 1 d .
C2 C 0.25825(17) 0.22913(19) -0.0530(4) 0.0454(7) Uani 1 1 d .
H2 H 0.2738 0.2900 -0.1078 0.054 Uiso 1 1 calc R
C3 C 0.41371(16) 0.17238(18) 0.0068(4) 0.0369(6) Uani 1 1 d .
C4 C 0.29544(16) 0.07002(19) 0.0906(4) 0.0403(6) Uani 1 1 d .
C5 C 0.20884(18) 0.0445(2) 0.1100(5) 0.0537(9) Uani 1 1 d .
H5 H 0.1924 -0.0163 0.1635 0.064 Uiso 1 1 calc R
C6 C 0.17206(19) 0.2037(2) -0.0340(5) 0.0558(9) Uani 1 1 d .
H6 H 0.1298 0.2478 -0.0758 0.067 Uiso 1 1 calc R
C7 C 0.32183(16) 0.16272(18) 0.0107(4) 0.0378(6) Uani 1 1 d .
C8 C 0.14842(19) 0.1124(2) 0.0473(5) 0.0543(8) Uani 1 1 d .
H8 H 0.0903 0.0970 0.0596 0.065 Uiso 1 1 calc R
C10 C 0.5000 0.3880(3) -0.0007(12) 0.082(2) Uani 1 2 d S
H10A H 0.4490 0.4220 -0.0416 0.123 Uiso 0.50 1 calc PR
H10B H 0.5498 0.4228 -0.0456 0.123 Uiso 0.50 1 calc PR
H10C H 0.5012 0.3879 0.1282 0.123 Uiso 1 2 calc SR

loop_
_atom_site_aniso_label
_atom_site_aniso_U_11
_atom_site_aniso_U_22
_atom_site_aniso_U_33
_atom_site_aniso_U_23
_atom_site_aniso_U_13
_atom_site_aniso_U_12
Si1 0.0319(4) 0.0310(4) 0.0571(6) 0.0077(6) 0.000 0.000
S1 0.0502(4) 0.0469(3) 0.0501(4) 0.0175(3) 0.0032(4) -0.0063(3)
C1 0.0413(13) 0.0370(11) 0.0344(13) 0.0036(11) 0.0020(12) -0.0055(9)
C2 0.0385(12) 0.0468(11) 0.051(2) 0.0022(13) 0.0038(14) -0.0003(10)
C3 0.0372(12) 0.0364(10) 0.0370(14) -0.0012(10) 0.0012(11) -0.0028(9)
C4 0.0410(13) 0.0436(12) 0.0364(14) 0.0013(12) 0.0058(12) -0.0057(10)
C5 0.0510(16) 0.0517(14) 0.058(2) -0.0021(15) 0.0151(15) -0.0148(12)
C6 0.0382(13) 0.0606(15) 0.069(3) -0.0038(16) 0.0022(14) 0.0031(12)
C7 0.0380(12) 0.0397(11) 0.0358(15) -0.0036(11) 0.0037(11) -0.0035(10)
C8 0.0373(13) 0.0624(16) 0.063(2) -0.0096(16) 0.0067(14) -0.0101(12)
C10 0.063(3) 0.0401(19) 0.143(7) -0.021(3) 0.000 0.000

loop_
_atom_type_symbol
_atom_type_description
_atom_type_scat_dispersion_real
_atom_type_scat_dispersion_imag
_atom_type_scat_source
C C 0.0033 0.0016 'International Tables Vol C Tables 4.2.6.8 and 6.1.1.4'
H H 0.0000 0.0000 'International Tables Vol C Tables 4.2.6.8 and 6.1.1.4'
Si Si 0.0817 0.0704 'International Tables Vol C Tables 4.2.6.8 and 6.1.1.4'
S S 0.1246 0.1234 'International Tables Vol C Tables 4.2.6.8 and 6.1.1.4'

loop_
_geom_angle_atom_site_label_1
_geom_angle_atom_site_label_2
_geom_angle_atom_site_label_3
_geom_angle
_geom_angle_site_symmetry_1
_geom_angle_site_symmetry_3
C10 Si1 C3 116.11(19) . .
C10 Si1 C3 116.11(19) . 4_655
C3 Si1 C3 92.02(16) . 4_655
C1 S1 C4 90.48(12) . .
C3 C1 C1 116.39(14) . 4_655
C3 C1 S1 114.64(19) . .
C1 C1 S1 128.93(9) 4_655 .
C6 C2 C7 119.7(3) . .
C6 C2 H2 120.2 . .
C7 C2 H2 120.2 . .
C1 C3 C7 111.3(2) . .
C1 C3 Si1 107.53(18) . .
C7 C3 Si1 140.9(2) . .
C5 C4 C7 122.0(3) . .
C5 C4 S1 126.4(2) . .
C7 C4 S1 111.65(19) . .
C8 C5 C4 117.8(3) . .
C8 C5 H5 121.1 . .
C4 C5 H5 121.1 . .
C2 C6 C8 120.4(3) . .
C2 C6 H6 119.8 . .
C8 C6 H6 119.8 . .
C2 C7 C4 118.3(2) . .
C2 C7 C3 129.8(2) . .
C4 C7 C3 111.9(2) . .
C5 C8 C6 121.7(3) . .
C5 C8 H8 119.1 . .
C6 C8 H8 119.1 . .
Si1 C10 H10A 109.5 . .
Si1 C10 H10B 109.5 . .
H10A C10 H10B 109.4 . .
Si1 C10 H10C 109.5 . .
H10A C10 H10C 109.4 . .
H10B C10 H10C 109.4 . .

loop_
_geom_bond_atom_site_label_1
_geom_bond_atom_site_label_2
_geom_bond_distance
_geom_bond_site_symmetry_2
Si1 C10 1.836(5) .
Si1 C3 1.864(3) .
Si1 C3 1.864(3) 4_655
S1 C1 1.725(2) .
S1 C4 1.741(3) .
C1 C3 1.369(3) .
C1 C1 1.465(5) 4_655
C2 C6 1.388(4) .
C2 C7 1.402(4) .
C2 H2 0.9300 .
C3 C7 1.434(3) .
C4 C5 1.395(3) .
C4 C7 1.418(3) .
C5 C8 1.378(5) .
C5 H5 0.9300 .
C6 C8 1.394(4) .
C6 H6 0.9300 .
C8 H8 0.9300 .
C10 H10A 0.9604 .
C10 H10B 0.9604 .
C10 H10C 0.9604 .
